data_7238125
loop_
_publ_author_name
'Sarma, Rupam J.'
'Baruah, Jubaraj B.'

_publ_section_title
;
 Selectivity in guest--host binding in assemblies of bisphenols
;
_journal_issue 116
_journal_name_full CrystEngComm
_journal_page_first 706
_journal_paper_doi 10.1039/b512786f
_journal_volume 7
_journal_year 2005
_chemical_formula_moiety 'C30 H33 N O2'
_chemical_formula_sum 'C30 H33 N O2'
_chemical_formula_weight 439.57
_chemical_name_common
;Bis(4-hydroxy-2,6-dimethylphenyl)(4-
aminophenyl)methane:Toluene solvate
;
_space_group_IT_number 2
_space_group_name_Hall '-P 1'
_space_group_name_H-M_alt 'P -1'
_symmetry_cell_setting triclinic
_symmetry_space_group_name_H-M 'P -1'
_atom_sites_solution_hydrogens geom
_atom_sites_solution_primary direct
_atom_sites_solution_secondary difmap
_audit_creation_method SHELXL-97
_cell_angle_alpha 62.491(6)
_cell_angle_beta 63.027(6)
_cell_angle_gamma 62.880(6)
_cell_formula_units_Z 3
_cell_length_a 11.482(12)
_cell_length_b 11.739(11)
_cell_length_c 12.465(13)
_cell_measurement_reflns_used 4744
_cell_measurement_temperature 296(2)
_cell_measurement_theta_max 30.21
_cell_measurement_theta_min 2.33
_cell_volume 1262(2)
_computing_cell_refinement 'Bruker SMART'
_computing_data_collection 'Bruker SMART'
_computing_data_reduction 'Bruker SAINT'
_computing_molecular_graphics 'Bruker SHELXTL'
_computing_publication_material 'Bruker SHELXTL'
_computing_structure_refinement 'SHELXL-97 (Sheldrick, 1997)'
_computing_structure_solution 'SHELXS-97 (Sheldrick, 1990)'
_diffrn_ambient_temperature 296(2)
_diffrn_measured_fraction_theta_full 0.877
_diffrn_measured_fraction_theta_max 0.877
_diffrn_measurement_device_type 'CCD area detector'
_diffrn_measurement_method 'phi and omega scans'
_diffrn_radiation_monochromator graphite
_diffrn_radiation_source 'fine-focus sealed tube'
_diffrn_radiation_type MoK\a
_diffrn_radiation_wavelength 0.71073
_diffrn_reflns_av_R_equivalents 0.0780
_diffrn_reflns_av_sigmaI/netI 0.1094
_diffrn_reflns_limit_h_max 16
_diffrn_reflns_limit_h_min -15
_diffrn_reflns_limit_k_max 16
_diffrn_reflns_limit_k_min -15
_diffrn_reflns_limit_l_max 17
_diffrn_reflns_limit_l_min -17
_diffrn_reflns_number 17639
_diffrn_reflns_theta_full 30.72
_diffrn_reflns_theta_max 30.72
_diffrn_reflns_theta_min 1.94
_exptl_absorpt_coefficient_mu 0.07
_exptl_absorpt_correction_type none
_exptl_crystal_colour 'light yellow'
_exptl_crystal_density_diffrn 1.157
_exptl_crystal_density_meas 0
_exptl_crystal_density_method 'not measured'
_exptl_crystal_description flakes
_exptl_crystal_F_000 472
_exptl_crystal_size_max 0.47
_exptl_crystal_size_mid 0.38
_exptl_crystal_size_min 0.09
_refine_diff_density_max 0.546
_refine_diff_density_min -0.286
_refine_diff_density_rms 0.075
_refine_ls_extinction_coef 0.001(3)
_refine_ls_extinction_expression Fc^*^=kFc[1+0.001xFc^2^\l^3^/sin(2\q)]^-1/4^
_refine_ls_extinction_method SHELXL
_refine_ls_goodness_of_fit_ref 1.151
_refine_ls_hydrogen_treatment mixed
_refine_ls_matrix_type full
_refine_ls_number_parameters 344
_refine_ls_number_reflns 6884
_refine_ls_number_restraints 0
_refine_ls_restrained_S_all 1.151
_refine_ls_R_factor_all 0.1293
_refine_ls_R_factor_gt 0.0794
_refine_ls_shift/su_max 0.000
_refine_ls_shift/su_mean 0.000
_refine_ls_structure_factor_coef Fsqd
_refine_ls_weighting_details 'calc w=1/[\s^2^(Fo^2^)+(0.0798P)^2^+8.4807P] where P=(Fo^2^+2Fc^2^)/3'
_refine_ls_weighting_scheme calc
_refine_ls_wR_factor_gt 0.2325
_refine_ls_wR_factor_ref 0.2620
_reflns_number_gt 3048
_reflns_number_total 6884
_reflns_threshold_expression >2sigma(I)
_cod_data_source_file b512786f.txt
_cod_data_source_block bisphenol_0m
_cod_depositor_comments
;
The following automatic conversions were performed:

data item '_symmetry_cell_setting' value 'Triclinic' was changed to
'triclinic' in accordance with the
/home/saulius/struct/COD-crude-data/automatic-downloads/DataCite-retrospective/RSC/depositions/lib/dictionaries/cif_core.dic
dictionary named 'cif_core.dic' version 2.4.2 last updated on
2011-04-26.

Automatic conversion script
Id: cif_fix_values 6909 2019-04-08 15:41:33Z antanas 
;
_cod_original_cell_volume 1262.2(2)
_cod_original_sg_symbol_H-M P-1
_cod_database_code 7238125

loop_
_symmetry_equiv_pos_as_xyz
'x, y, z'
'-x, -y, -z'

loop_
_atom_site_label
_atom_site_type_symbol
_atom_site_fract_x
_atom_site_fract_y
_atom_site_fract_z
_atom_site_U_iso_or_equiv
_atom_site_adp_type
_atom_site_occupancy
_atom_site_symmetry_multiplicity
_atom_site_calc_flag
_atom_site_refinement_flags
O1 O 0.9318(5) 0.1442(6) 0.2577(6) 0.0567(15) Uani 1 1 d .
O2 O 0.1638(6) 0.9323(5) 0.2185(6) 0.0618(17) Uani 1 1 d .
H1O H 0.987(8) 0.182(8) 0.190(8) 0.05(2) Uiso 1 1 d .
H2O H 0.087(8) 0.950(8) 0.258(7) 0.04(2) Uiso 1 1 d .
N1 N 0.1556(7) 0.2273(9) 0.0589(7) 0.0534(17) Uani 1 1 d .
H1N H 0.164(8) 0.283(9) -0.026(9) 0.06(2) Uiso 1 1 d .
H2N H 0.196(10) 0.142(12) 0.054(10) 0.09(4) Uiso 1 1 d .
C1 C 0.7941(6) 0.1970(7) 0.2668(7) 0.0415(16) Uani 1 1 d .
C2 C 0.7529(6) 0.2314(7) 0.1636(7) 0.0408(15) Uani 1 1 d .
C3 C 0.6117(6) 0.2836(7) 0.1797(7) 0.0394(15) Uani 1 1 d .
H3 H 0.583(7) 0.321(7) 0.111(7) 0.036(18) Uiso 1 1 d .
C4 C 0.5161(6) 0.3031(6) 0.2919(6) 0.0368(14) Uani 1 1 d .
C5 C 0.5614(7) 0.2637(8) 0.3938(7) 0.0460(17) Uani 1 1 d .
H5 H 0.487(9) 0.280(9) 0.476(9) 0.07(3) Uiso 1 1 d .
C6 C 0.7015(7) 0.2096(8) 0.3828(7) 0.0474(17) Uani 1 1 d .
C7 C 0.3616(6) 0.3655(6) 0.3127(7) 0.0357(14) Uani 1 1 d .
H7 H 0.313(7) 0.316(7) 0.412(7) 0.045(19) Uiso 1 1 d .
C8 C 0.3126(6) 0.5183(6) 0.2897(7) 0.0369(15) Uani 1 1 d .
C9 C 0.1860(6) 0.5750(7) 0.3675(7) 0.0411(16) Uani 1 1 d .
H9 H 0.1360 0.5187 0.4345 0.049 Uiso 1 1 calc R
C10 C 0.1318(6) 0.7127(8) 0.3482(7) 0.0459(17) Uani 1 1 d .
C11 C 0.2079(6) 0.7947(7) 0.2474(7) 0.0426(16) Uani 1 1 d .
C12 C 0.3370(6) 0.7405(7) 0.1693(7) 0.0413(16) Uani 1 1 d .
C13 C 0.3860(6) 0.6032(8) 0.1930(7) 0.0427(16) Uani 1 1 d .
H13 H 0.468(7) 0.580(7) 0.142(7) 0.040(19) Uiso 1 1 d .
C14 C 0.3119(6) 0.3318(6) 0.2388(7) 0.0356(14) Uani 1 1 d .
C15 C 0.2982(7) 0.2061(8) 0.2838(8) 0.0482(18) Uani 1 1 d .
H15 H 0.3216 0.1432 0.3568 0.058 Uiso 1 1 calc R
C16 C 0.2498(8) 0.1700(8) 0.2226(8) 0.0489(18) Uani 1 1 d .
H16 H 0.237(8) 0.083(9) 0.260(8) 0.06(2) Uiso 1 1 d .
C17 C 0.2122(6) 0.2627(7) 0.1159(7) 0.0417(16) Uani 1 1 d .
C18 C 0.2269(8) 0.3876(8) 0.0692(8) 0.0509(18) Uani 1 1 d .
H18 H 0.2048 0.4499 -0.0045 0.061 Uiso 1 1 calc R
C19 C 0.2755(8) 0.4230(8) 0.1317(8) 0.0469(18) Uani 1 1 d .
H19 H 0.284(8) 0.499(8) 0.107(7) 0.05(2) Uiso 1 1 d .
C20 C 0.8563(8) 0.2080(9) 0.0424(8) 0.061(2) Uani 1 1 d .
H20A H 0.9137 0.2643 0.0049 0.092 Uiso 1 1 calc R
H20B H 0.8098 0.2299 -0.0153 0.092 Uiso 1 1 calc R
H20C H 0.9121 0.1149 0.0595 0.092 Uiso 1 1 calc R
C21 C 0.7489(9) 0.1685(12) 0.4938(9) 0.078(3) Uani 1 1 d .
H21A H 0.8155 0.0800 0.5038 0.117 Uiso 1 1 calc R
H21B H 0.6716 0.1672 0.5698 0.117 Uiso 1 1 calc R
H21C H 0.7899 0.2320 0.4786 0.117 Uiso 1 1 calc R
C22 C -0.0050(8) 0.7700(9) 0.4365(9) 0.063(2) Uani 1 1 d .
H22A H 0.0084 0.8092 0.4810 0.094 Uiso 1 1 calc R
H22B H -0.0445 0.6989 0.4967 0.094 Uiso 1 1 calc R
H22C H -0.0659 0.8381 0.3880 0.094 Uiso 1 1 calc R
C23 C 0.4159(8) 0.8333(8) 0.0623(9) 0.063(2) Uani 1 1 d .
H23A H 0.5013 0.7815 0.0170 0.094 Uiso 1 1 calc R
H23B H 0.4341 0.8804 0.0958 0.094 Uiso 1 1 calc R
H23C H 0.3628 0.8975 0.0054 0.094 Uiso 1 1 calc R
C24 C 0.334(3) 0.0945(18) 0.7377(19) 0.242(14) Uani 1 1 d .
H24A H 0.3790 0.0903 0.6526 0.363 Uiso 1 1 calc R
H24B H 0.2587 0.0581 0.7775 0.363 Uiso 1 1 calc R
H24C H 0.3978 0.0426 0.7854 0.363 Uiso 1 1 calc R
C25 C 0.284(3) 0.2276(15) 0.7342(12) 0.133(7) Uani 1 1 d .
C26 C 0.1462(16) 0.304(2) 0.7402(11) 0.099(4) Uani 1 1 d .
H26 H 0.0884 0.2643 0.7459 0.119 Uiso 1 1 calc R
C27 C 0.0988(19) 0.427(2) 0.7379(14) 0.136(7) Uani 1 1 d .
H27 H 0.0059 0.4717 0.7461 0.163 Uiso 1 1 calc R
C28 C 0.173(3) 0.495(2) 0.7249(17) 0.139(6) Uani 1 1 d .
H28 H 0.1325 0.5852 0.7211 0.167 Uiso 1 1 calc R
C29 C 0.301(3) 0.434(3) 0.7174(15) 0.151(8) Uani 1 1 d .
H29 H 0.3540 0.4817 0.7067 0.182 Uiso 1 1 calc R
C30 C 0.3622(14) 0.294(2) 0.7255(12) 0.110(5) Uani 1 1 d .
H30 H 0.4532 0.2487 0.7249 0.132 Uiso 1 1 calc R

loop_
_atom_site_aniso_label
_atom_site_aniso_U_11
_atom_site_aniso_U_22
_atom_site_aniso_U_33
_atom_site_aniso_U_23
_atom_site_aniso_U_13
_atom_site_aniso_U_12
O1 0.034(3) 0.059(4) 0.061(4) -0.014(3) -0.018(3) -0.004(2)
O2 0.046(3) 0.040(3) 0.088(5) -0.033(3) -0.010(3) -0.002(2)
N1 0.054(4) 0.062(5) 0.057(5) -0.025(4) -0.019(3) -0.021(3)
C1 0.035(3) 0.029(4) 0.051(4) -0.009(3) -0.020(3) 0.000(2)
C2 0.036(3) 0.032(4) 0.049(4) -0.018(3) -0.014(3) 0.000(3)
C3 0.037(3) 0.036(4) 0.045(4) -0.018(3) -0.017(3) -0.001(3)
C4 0.031(3) 0.031(3) 0.045(4) -0.017(3) -0.012(3) -0.002(2)
C5 0.039(3) 0.051(5) 0.043(4) -0.017(4) -0.015(3) -0.005(3)
C6 0.040(3) 0.051(5) 0.048(4) -0.015(4) -0.020(3) -0.006(3)
C7 0.030(3) 0.027(3) 0.049(4) -0.019(3) -0.013(3) 0.000(2)
C8 0.033(3) 0.031(4) 0.050(4) -0.025(3) -0.013(3) 0.000(2)
C9 0.036(3) 0.038(4) 0.053(4) -0.030(3) -0.007(3) -0.006(3)
C10 0.029(3) 0.055(5) 0.057(5) -0.032(4) -0.008(3) -0.007(3)
C11 0.037(3) 0.036(4) 0.061(5) -0.028(3) -0.018(3) 0.000(3)
C12 0.035(3) 0.039(4) 0.047(4) -0.022(3) -0.010(3) -0.005(3)
C13 0.026(3) 0.050(4) 0.046(4) -0.024(3) -0.004(3) -0.006(3)
C14 0.030(3) 0.026(3) 0.050(4) -0.022(3) -0.010(3) 0.001(2)
C15 0.052(4) 0.041(4) 0.052(4) -0.009(3) -0.025(3) -0.011(3)
C16 0.053(4) 0.040(4) 0.061(5) -0.019(4) -0.019(4) -0.016(3)
C17 0.034(3) 0.046(4) 0.047(4) -0.021(3) -0.011(3) -0.010(3)
C18 0.059(4) 0.043(4) 0.054(5) -0.013(4) -0.029(4) -0.009(3)
C19 0.055(4) 0.030(4) 0.058(5) -0.014(4) -0.025(4) -0.008(3)
C20 0.042(4) 0.074(6) 0.062(5) -0.034(5) -0.013(4) -0.004(4)
C21 0.059(5) 0.111(8) 0.062(6) -0.027(6) -0.030(4) -0.016(5)
C22 0.045(4) 0.059(5) 0.087(6) -0.052(5) -0.006(4) -0.004(4)
C23 0.052(4) 0.043(5) 0.075(6) -0.024(4) -0.006(4) -0.010(3)
C24 0.45(4) 0.076(12) 0.127(16) -0.013(11) -0.11(2) -0.021(17)
C25 0.21(2) 0.091(11) 0.054(7) -0.033(7) -0.018(10) -0.025(12)
C26 0.093(9) 0.150(14) 0.069(7) -0.043(9) -0.014(7) -0.053(9)
C27 0.127(14) 0.161(18) 0.084(10) -0.056(12) -0.039(9) 0.007(13)
C28 0.17(2) 0.132(15) 0.119(14) -0.056(11) -0.035(14) -0.044(15)
C29 0.167(18) 0.25(3) 0.089(11) -0.064(15) -0.008(12) -0.12(2)
C30 0.079(8) 0.174(16) 0.069(8) -0.058(10) -0.009(6) -0.028(10)

loop_
_atom_type_symbol
_atom_type_description
_atom_type_scat_dispersion_real
_atom_type_scat_dispersion_imag
_atom_type_scat_source
C C 0.0033 0.0016 'International Tables Vol C Tables 4.2.6.8 and 6.1.1.4'
H H 0.0000 0.0000 'International Tables Vol C Tables 4.2.6.8 and 6.1.1.4'
N N 0.0061 0.0033 'International Tables Vol C Tables 4.2.6.8 and 6.1.1.4'
O O 0.0106 0.0060 'International Tables Vol C Tables 4.2.6.8 and 6.1.1.4'

loop_
_geom_angle_atom_site_label_1
_geom_angle_atom_site_label_2
_geom_angle_atom_site_label_3
_geom_angle
C4 C7 C14 113.4(5)
C4 C7 C8 112.1(5)
C14 C7 C8 112.2(5)
C13 C8 C9 117.9(6)
C13 C8 C7 123.2(6)
C9 C8 C7 118.9(6)
C9 C10 C11 117.9(6)
C9 C10 C22 120.4(7)
C11 C10 C22 121.7(7)
C12 C13 C8 122.4(6)
C1 C2 C3 117.6(6)
C1 C2 C20 120.7(6)
C3 C2 C20 121.7(7)
C10 C9 C8 122.1(7)
C1 C6 C5 117.7(6)
C1 C6 C21 121.4(6)
C5 C6 C21 120.9(7)
C19 C14 C15 117.9(7)
C19 C14 C7 123.2(6)
C15 C14 C7 118.8(6)
C3 C4 C5 118.7(6)
C3 C4 C7 124.0(6)
C5 C4 C7 117.2(6)
C4 C3 C2 121.8(7)
O2 C11 C10 123.0(6)
O2 C11 C12 115.6(7)
C10 C11 C12 121.4(6)
C6 C1 O1 116.8(6)
C6 C1 C2 122.6(6)
O1 C1 C2 120.6(6)
C14 C19 C18 120.8(7)
C4 C5 C6 121.5(7)
C13 C12 C11 118.2(7)
C13 C12 C23 122.4(6)
C11 C12 C23 119.4(6)
C17 C16 C15 119.9(7)
C18 C17 C16 119.0(7)
C18 C17 N1 121.7(7)
C16 C17 N1 119.3(7)
C17 C18 C19 120.6(7)
C14 C15 C16 121.7(7)
C27 C26 C25 121.0(16)
C25 C30 C29 119.0(15)
C30 C25 C24 124(3)
C30 C25 C26 115.7(14)
C24 C25 C26 121(3)
C26 C27 C28 124.8(19)
C29 C28 C27 119(2)
C28 C29 C30 120.3(19)

loop_
_geom_bond_atom_site_label_1
_geom_bond_atom_site_label_2
_geom_bond_distance
C7 C4 1.525(8)
C7 C14 1.534(9)
C7 C8 1.538(9)
C8 C13 1.376(10)
C8 C9 1.389(8)
C10 C9 1.385(10)
C10 C11 1.387(10)
C10 C22 1.511(9)
C13 C12 1.373(10)
C2 C1 1.393(10)
C2 C3 1.399(9)
C2 C20 1.493(10)
C6 C1 1.380(10)
C6 C5 1.400(9)
C6 C21 1.507(11)
C14 C19 1.371(10)
C14 C15 1.373(10)
C4 C3 1.374(9)
C4 C5 1.391(10)
C11 O2 1.370(9)
C11 C12 1.398(9)
C1 O1 1.380(8)
C19 C18 1.413(10)
C12 C23 1.499(10)
C16 C17 1.376(11)
C16 C15 1.403(10)
C17 C18 1.365(10)
C17 N1 1.428(9)
C26 C27 1.28(2)
C26 C25 1.40(2)
C30 C25 1.38(2)
C30 C29 1.44(3)
C25 C24 1.38(2)
C27 C28 1.32(2)
C28 C29 1.29(2)

loop_
_geom_torsion_atom_site_label_1
_geom_torsion_atom_site_label_2
_geom_torsion_atom_site_label_3
_geom_torsion_atom_site_label_4
_geom_torsion
C4 C7 C8 C13 39.5(9)
C14 C7 C8 C13 -89.5(7)
C4 C7 C8 C9 -142.6(6)
C14 C7 C8 C9 88.4(8)
C9 C8 C13 C12 -1.8(10)
C7 C8 C13 C12 176.1(6)
C11 C10 C9 C8 0.2(10)
C22 C10 C9 C8 -178.8(7)
C13 C8 C9 C10 1.5(10)
C7 C8 C9 C10 -176.5(6)
C4 C7 C14 C19 -105.2(7)
C8 C7 C14 C19 23.1(9)
C4 C7 C14 C15 77.2(8)
C8 C7 C14 C15 -154.6(6)
C14 C7 C4 C3 33.3(9)
C8 C7 C4 C3 -95.0(8)
C14 C7 C4 C5 -146.5(6)
C8 C7 C4 C5 85.2(8)
C5 C4 C3 C2 -3.1(11)
C7 C4 C3 C2 177.1(6)
C1 C2 C3 C4 1.2(10)
C20 C2 C3 C4 178.9(7)
C9 C10 C11 O2 179.2(7)
C22 C10 C11 O2 -1.8(11)
C9 C10 C11 C12 -1.7(10)
C22 C10 C11 C12 177.2(7)
C5 C6 C1 O1 179.6(7)
C21 C6 C1 O1 0.4(11)
C5 C6 C1 C2 -2.3(11)
C21 C6 C1 C2 178.5(8)
C3 C2 C1 C6 1.6(11)
C20 C2 C1 C6 -176.2(7)
C3 C2 C1 O1 179.6(6)
C20 C2 C1 O1 1.9(11)
C15 C14 C19 C18 -0.7(11)
C7 C14 C19 C18 -178.3(6)
C3 C4 C5 C6 2.4(11)
C7 C4 C5 C6 -177.8(7)
C1 C6 C5 C4 0.2(11)
C21 C6 C5 C4 179.5(8)
C8 C13 C12 C11 0.3(11)
C8 C13 C12 C23 -178.7(7)
O2 C11 C12 C13 -179.4(6)
C10 C11 C12 C13 1.5(10)
O2 C11 C12 C23 -0.3(10)
C10 C11 C12 C23 -179.4(7)
C15 C16 C17 C18 2.0(11)
C15 C16 C17 N1 -176.4(7)
C16 C17 C18 C19 -2.1(11)
N1 C17 C18 C19 176.2(7)
C14 C19 C18 C17 1.5(12)
C19 C14 C15 C16 0.6(10)
C7 C14 C15 C16 178.3(6)
C17 C16 C15 C14 -1.2(11)
C29 C30 C25 C24 177.5(15)
C29 C30 C25 C26 -2.8(19)
C27 C26 C25 C30 0(2)
C27 C26 C25 C24 179.5(15)
C25 C26 C27 C28 3(3)
C26 C27 C28 C29 -2(3)
C27 C28 C29 C30 -1(3)
C25 C30 C29 C28 4(2)
